data_7124142
loop_
_publ_author_name
'Lama, Prem'
'Hazra, Arpan'
'Barbour, Len'

_publ_section_title
;
 Accordion and layer-sliding motion to produce anomalous thermal expansion
 behaviour in 2D-coordination polymers
;
_journal_name_full 'Chemical Communications'
_journal_paper_doi 10.1039/C9CC06634A
_journal_year 2019
_chemical_formula_sum 'C21 H18 N2 O4 Zn'
_chemical_formula_weight 427.74
_space_group_crystal_system orthorhombic
_space_group_IT_number 61
_space_group_name_Hall '-P 2ac 2ab'
_space_group_name_H-M_alt 'P b c a'
_symmetry_space_group_name_Hall '-P 2ac 2ab'
_symmetry_space_group_name_H-M 'P b c a'
_atom_sites_solution_hydrogens geom
_audit_creation_method SHELXL-2016/6
_audit_update_record
;
2019-08-14 deposited with the CCDC.    2019-09-09 downloaded from the CCDC.
;
_cell_angle_alpha 90
_cell_angle_beta 90
_cell_angle_gamma 90
_cell_formula_units_Z 8
_cell_length_a 11.7508(17)
_cell_length_b 16.5636(24)
_cell_length_c 19.6111(28)
_cell_measurement_reflns_used 9961
_cell_measurement_temperature 260(2)
_cell_measurement_theta_max 25.76
_cell_measurement_theta_min 2.37
_cell_volume 3817.0(10)
_computing_cell_refinement 'Bruker SAINT'
_computing_data_collection 'Bruker APEX2'
_computing_data_reduction 'Bruker SAINT'
_computing_molecular_graphics 'Bruker SHELXTL'
_computing_publication_material 'Bruker SHELXTL'
_computing_structure_refinement 'SHELXL-2016/6 (Sheldrick, 2016)'
_computing_structure_solution 'SHELXL-2016/6 (Sheldrick, 2016)'
_diffrn_ambient_temperature 260(2)
_diffrn_measured_fraction_theta_full 0.994
_diffrn_measured_fraction_theta_max 0.994
_diffrn_measurement_device_type 'Bruker APEX-II CCD'
_diffrn_measurement_method '\f and \w scans'
_diffrn_radiation_type MoK\a
_diffrn_radiation_wavelength 0.71073
_diffrn_reflns_av_R_equivalents 0.0545
_diffrn_reflns_av_unetI/netI 0.0203
_diffrn_reflns_Laue_measured_fraction_full 0.994
_diffrn_reflns_Laue_measured_fraction_max 0.994
_diffrn_reflns_limit_h_max 13
_diffrn_reflns_limit_h_min -13
_diffrn_reflns_limit_k_max 19
_diffrn_reflns_limit_k_min -19
_diffrn_reflns_limit_l_max 23
_diffrn_reflns_limit_l_min -23
_diffrn_reflns_number 50376
_diffrn_reflns_point_group_measured_fraction_full 0.994
_diffrn_reflns_point_group_measured_fraction_max 0.994
_diffrn_reflns_theta_full 24.999
_diffrn_reflns_theta_max 24.999
_diffrn_reflns_theta_min 2.365
_exptl_absorpt_coefficient_mu 1.317
_exptl_absorpt_correction_T_max 0.886
_exptl_absorpt_correction_T_min 0.470
_exptl_absorpt_correction_type multi-scan
_exptl_absorpt_process_details SADABS
_exptl_crystal_colour colorless
_exptl_crystal_density_diffrn 1.489
_exptl_crystal_description block
_exptl_crystal_F_000 1760
_exptl_crystal_size_max 0.675
_exptl_crystal_size_mid 0.165
_exptl_crystal_size_min 0.094
_refine_diff_density_max 0.769
_refine_diff_density_min -0.612
_refine_diff_density_rms 0.066
_refine_ls_extinction_method none
_refine_ls_goodness_of_fit_ref 1.134
_refine_ls_hydrogen_treatment constr
_refine_ls_matrix_type full
_refine_ls_number_parameters 253
_refine_ls_number_reflns 3338
_refine_ls_number_restraints 0
_refine_ls_restrained_S_all 1.134
_refine_ls_R_factor_all 0.0599
_refine_ls_R_factor_gt 0.0454
_refine_ls_shift/su_max 0.001
_refine_ls_shift/su_mean 0.000
_refine_ls_structure_factor_coef Fsqd
_refine_ls_weighting_details 'w=1/[\s^2^(Fo^2^)+(0.0353P)^2^+8.4138P] where P=(Fo^2^+2Fc^2^)/3'
_refine_ls_weighting_scheme calc
_refine_ls_wR_factor_gt 0.1018
_refine_ls_wR_factor_ref 0.1148
_reflns_Friedel_coverage 0.000
_reflns_number_gt 2734
_reflns_number_total 3338
_reflns_threshold_expression 'I > 2\s(I)'
_cod_data_source_file c9cc06634a3.cif
_cod_data_source_block 1_260K-R
_cod_original_cell_volume 3817.02(10)
_cod_database_code 7124142
_shelx_shelxl_version_number 2016/6
_shelx_space_group_comment
;
The symmetry employed for this shelxl refinement is uniquely defined
by the following loop, which should always be used as a source of
symmetry information in preference to the above space-group names.
They are only intended as comments.
;
_shelx_estimated_absorpt_t_min 0.470
_shelx_estimated_absorpt_t_max 0.886

loop_
_space_group_symop_operation_xyz
'x, y, z'
'-x+1/2, -y, z+1/2'
'x+1/2, -y+1/2, -z'
'-x, y+1/2, -z+1/2'
'-x, -y, -z'
'x-1/2, y, -z-1/2'
'-x-1/2, y-1/2, z'
'x, -y-1/2, z-1/2'

loop_
_atom_site_label
_atom_site_type_symbol
_atom_site_fract_x
_atom_site_fract_y
_atom_site_fract_z
_atom_site_U_iso_or_equiv
_atom_site_adp_type
_atom_site_occupancy
_atom_site_site_symmetry_order
_atom_site_calc_flag
_atom_site_refinement_flags_posn
_atom_site_refinement_flags_adp
Zn1 Zn 0.03400(4) 0.11200(3) 0.37091(2) 0.03529(16) Uani 1 1 d . .
O1 O -0.0150(3) 0.15677(18) 0.46062(14) 0.0549(8) Uani 1 1 d . .
O2 O 0.1347(3) 0.22992(18) 0.43382(15) 0.0592(8) Uani 1 1 d . .
O3 O 0.0025(5) 0.3216(2) 0.78903(18) 0.0907(14) Uani 1 1 d . .
O4 O 0.1146(6) 0.4087(5) 0.7550(3) 0.202(4) Uani 1 1 d . .
N1 N 0.1811(3) 0.04694(18) 0.39098(16) 0.0388(7) Uani 1 1 d . .
N2 N 0.9121(3) 0.02216(19) 0.36422(15) 0.0384(7) Uani 1 1 d . .
C1 C 0.0603(4) 0.2103(2) 0.4742(2) 0.0442(10) Uani 1 1 d . .
C2 C 0.0574(3) 0.2457(2) 0.54448(18) 0.0385(9) Uani 1 1 d . .
C3 C 0.1466(4) 0.2940(2) 0.5658(2) 0.0476(10) Uani 1 1 d . .
H3 H 0.205980 0.305635 0.536079 0.057 Uiso 1 1 calc R U
C4 C 0.1478(4) 0.3248(3) 0.6311(2) 0.0592(12) Uani 1 1 d . .
H4 H 0.207348 0.358151 0.644669 0.071 Uiso 1 1 calc R U
C5 C 0.0628(4) 0.3072(3) 0.6762(2) 0.0548(12) Uani 1 1 d . .
C6 C -0.0263(4) 0.2595(3) 0.6554(2) 0.0543(12) Uani 1 1 d . .
H6 H -0.084581 0.247156 0.685713 0.065 Uiso 1 1 calc R U
C7 C -0.0296(4) 0.2296(2) 0.5890(2) 0.0464(10) Uani 1 1 d . .
H7 H -0.091080 0.198478 0.574864 0.056 Uiso 1 1 calc R U
C8 C 0.0623(6) 0.3450(4) 0.7453(3) 0.0846(18) Uani 1 1 d . .
C9 C 0.2802(3) 0.0862(2) 0.3935(2) 0.0499(11) Uani 1 1 d . .
H9 H 0.279747 0.142206 0.389931 0.060 Uiso 1 1 calc R U
C10 C 0.3825(3) 0.0476(3) 0.4010(2) 0.0517(11) Uani 1 1 d . .
H10 H 0.449364 0.077638 0.402455 0.062 Uiso 1 1 calc R U
C11 C 0.3872(3) -0.0346(2) 0.4064(2) 0.0414(9) Uani 1 1 d . .
C12 C 0.2850(3) -0.0754(2) 0.4034(3) 0.0528(11) Uani 1 1 d . .
H12 H 0.283487 -0.131461 0.406618 0.063 Uiso 1 1 calc R U
C13 C 0.1854(3) -0.0331(2) 0.3958(2) 0.0487(10) Uani 1 1 d . .
H13 H 0.117465 -0.061783 0.393893 0.058 Uiso 1 1 calc R U
C14 C 0.4992(3) -0.0778(3) 0.4127(2) 0.0508(11) Uani 1 1 d . .
H14A H 0.493863 -0.117607 0.448879 0.061 Uiso 1 1 calc R U
H14B H 0.557611 -0.039259 0.425347 0.061 Uiso 1 1 calc R U
C15 C 0.5338(3) -0.1196(3) 0.3473(3) 0.0537(11) Uani 1 1 d . .
H15A H 0.534897 -0.080330 0.310590 0.064 Uiso 1 1 calc R U
H15B H 0.477577 -0.160302 0.336084 0.064 Uiso 1 1 calc R U
C16 C 0.6513(4) -0.1596(3) 0.3525(3) 0.0602(13) Uani 1 1 d . .
H16A H 0.653497 -0.193775 0.392663 0.072 Uiso 1 1 calc R U
H16B H 0.663534 -0.193510 0.312880 0.072 Uiso 1 1 calc R U
C17 C 0.7450(3) -0.0978(2) 0.3569(2) 0.0451(10) Uani 1 1 d . .
C18 C 0.7902(3) -0.0734(3) 0.4180(2) 0.0498(10) Uani 1 1 d . .
H18 H 0.765470 -0.097283 0.458326 0.060 Uiso 1 1 calc R U
C19 C 0.8715(3) -0.0141(3) 0.4200(2) 0.0439(10) Uani 1 1 d . .
H19 H 0.899846 0.001685 0.462278 0.053 Uiso 1 1 calc R U
C20 C 0.8686(4) -0.0020(3) 0.3049(2) 0.0564(12) Uani 1 1 d . .
H20 H 0.895074 0.022012 0.265052 0.068 Uiso 1 1 calc R U
C21 C 0.7867(4) -0.0606(3) 0.2997(2) 0.0626(13) Uani 1 1 d . .
H21 H 0.759224 -0.075203 0.257038 0.075 Uiso 1 1 calc R U

loop_
_atom_site_aniso_label
_atom_site_aniso_U_11
_atom_site_aniso_U_22
_atom_site_aniso_U_33
_atom_site_aniso_U_23
_atom_site_aniso_U_13
_atom_site_aniso_U_12
Zn1 0.0401(3) 0.0355(2) 0.0303(2) 0.00080(17) 0.00027(18) 0.00221(19)
O1 0.069(2) 0.0507(17) 0.0448(17) -0.0149(14) -0.0085(15) 0.0029(16)
O2 0.086(2) 0.0481(17) 0.0434(17) -0.0015(14) 0.0167(17) 0.0079(17)
O3 0.169(4) 0.063(2) 0.041(2) -0.0073(17) 0.002(2) 0.025(3)
O4 0.174(6) 0.288(9) 0.144(5) -0.156(6) 0.044(4) -0.101(6)
N1 0.0374(18) 0.0350(17) 0.0439(18) 0.0022(14) 0.0006(14) -0.0011(14)
N2 0.0375(17) 0.0443(18) 0.0334(16) -0.0029(14) -0.0005(14) 0.0012(15)
C1 0.063(3) 0.0283(19) 0.041(2) -0.0021(17) -0.007(2) 0.0121(19)
C2 0.055(2) 0.0287(19) 0.0321(19) -0.0020(15) -0.0036(17) 0.0072(17)
C3 0.045(2) 0.049(2) 0.049(2) -0.009(2) -0.0014(19) 0.007(2)
C4 0.054(3) 0.068(3) 0.055(3) -0.019(2) -0.012(2) 0.003(2)
C5 0.075(3) 0.045(2) 0.044(2) -0.0123(19) -0.017(2) 0.015(2)
C6 0.081(3) 0.043(2) 0.039(2) 0.0038(18) 0.017(2) 0.007(2)
C7 0.062(3) 0.033(2) 0.045(2) -0.0026(17) -0.002(2) -0.006(2)
C8 0.113(5) 0.087(4) 0.054(3) -0.020(3) -0.006(3) 0.012(4)
C9 0.039(2) 0.035(2) 0.076(3) 0.004(2) 0.001(2) -0.0032(18)
C10 0.033(2) 0.044(2) 0.078(3) 0.005(2) 0.002(2) -0.0094(19)
C11 0.032(2) 0.044(2) 0.048(2) 0.0070(18) -0.0021(17) -0.0028(17)
C12 0.041(2) 0.033(2) 0.085(3) 0.011(2) -0.004(2) -0.0042(18)
C13 0.028(2) 0.041(2) 0.077(3) 0.006(2) -0.001(2) -0.0062(17)
C14 0.034(2) 0.050(2) 0.068(3) 0.012(2) -0.009(2) -0.0017(19)
C15 0.037(2) 0.046(2) 0.078(3) -0.002(2) -0.008(2) -0.004(2)
C16 0.037(2) 0.045(2) 0.099(4) -0.009(2) -0.006(2) 0.003(2)
C17 0.035(2) 0.039(2) 0.061(3) -0.0051(19) -0.004(2) 0.0055(17)
C18 0.039(2) 0.057(3) 0.053(3) 0.015(2) -0.0005(19) -0.003(2)
C19 0.039(2) 0.057(2) 0.036(2) 0.0059(18) -0.0066(17) -0.0044(19)
C20 0.058(3) 0.074(3) 0.037(2) -0.004(2) 0.003(2) -0.017(2)
C21 0.059(3) 0.079(3) 0.050(3) -0.020(2) -0.003(2) -0.017(3)

loop_
_atom_type_symbol
_atom_type_description
_atom_type_scat_dispersion_real
_atom_type_scat_dispersion_imag
_atom_type_scat_source
C C 0.0033 0.0016 'International Tables Vol C Tables 4.2.6.8 and 6.1.1.4'
H H 0.0000 0.0000 'International Tables Vol C Tables 4.2.6.8 and 6.1.1.4'
N N 0.0061 0.0033 'International Tables Vol C Tables 4.2.6.8 and 6.1.1.4'
O O 0.0106 0.0060 'International Tables Vol C Tables 4.2.6.8 and 6.1.1.4'
Zn Zn 0.2839 1.4301 'International Tables Vol C Tables 4.2.6.8 and 6.1.1.4'

loop_
_geom_angle_atom_site_label_1
_geom_angle_atom_site_label_2
_geom_angle_atom_site_label_3
_geom_angle
_geom_angle_site_symmetry_1
_geom_angle_site_symmetry_3
O3 Zn1 O1 117.04(16) 8_565 .
O3 Zn1 N2 102.60(15) 8_565 1_455
O1 Zn1 N2 97.08(13) . 1_455
O3 Zn1 N1 126.72(18) 8_565 .
O1 Zn1 N1 105.46(12) . .
N2 Zn1 N1 102.44(12) 1_455 .
O3 Zn1 O4 53.60(19) 8_565 8_565
O1 Zn1 O4 165.4(2) . 8_565
N2 Zn1 O4 96.1(2) 1_455 8_565
N1 Zn1 O4 77.57(16) . 8_565
O3 Zn1 C8 25.7(2) 8_565 8_565
O1 Zn1 C8 140.83(19) . 8_565
N2 Zn1 C8 103.08(17) 1_455 8_565
N1 Zn1 C8 102.5(2) . 8_565
O4 Zn1 C8 28.09(19) 8_565 8_565
C1 O1 Zn1 103.9(3) . .
C8 O3 Zn1 107.2(4) . 8_566
C8 O4 Zn1 80.4(5) . 8_566
C13 N1 C9 116.8(3) . .
C13 N1 Zn1 124.2(3) . .
C9 N1 Zn1 118.7(3) . .
C20 N2 C19 116.4(4) . .
C20 N2 Zn1 122.5(3) . 1_655
C19 N2 Zn1 121.2(3) . 1_655
O2 C1 O1 122.9(4) . .
O2 C1 C2 120.5(4) . .
O1 C1 C2 116.5(4) . .
C7 C2 C3 119.0(4) . .
C7 C2 C1 121.8(4) . .
C3 C2 C1 119.2(4) . .
C4 C3 C2 120.2(4) . .
C4 C3 H3 119.9 . .
C2 C3 H3 119.9 . .
C5 C4 C3 121.0(4) . .
C5 C4 H4 119.5 . .
C3 C4 H4 119.5 . .
C4 C5 C6 119.2(4) . .
C4 C5 C8 120.0(5) . .
C6 C5 C8 120.5(5) . .
C5 C6 C7 120.2(4) . .
C5 C6 H6 119.9 . .
C7 C6 H6 119.9 . .
C2 C7 C6 120.3(4) . .
C2 C7 H7 119.8 . .
C6 C7 H7 119.8 . .
O3 C8 O4 117.9(6) . .
O3 C8 C5 121.7(6) . .
O4 C8 C5 119.7(7) . .
O3 C8 Zn1 47.0(3) . 8_566
O4 C8 Zn1 71.5(4) . 8_566
C5 C8 Zn1 168.7(5) . 8_566
N1 C9 C10 122.8(4) . .
N1 C9 H9 118.6 . .
C10 C9 H9 118.6 . .
C11 C10 C9 120.6(4) . .
C11 C10 H10 119.7 . .
C9 C10 H10 119.7 . .
C10 C11 C12 116.7(4) . .
C10 C11 C14 121.1(4) . .
C12 C11 C14 122.2(4) . .
C13 C12 C11 119.8(4) . .
C13 C12 H12 120.1 . .
C11 C12 H12 120.1 . .
N1 C13 C12 123.4(4) . .
N1 C13 H13 118.3 . .
C12 C13 H13 118.3 . .
C11 C14 C15 112.5(4) . .
C11 C14 H14A 109.1 . .
C15 C14 H14A 109.1 . .
C11 C14 H14B 109.1 . .
C15 C14 H14B 109.1 . .
H14A C14 H14B 107.8 . .
C14 C15 C16 112.5(4) . .
C14 C15 H15A 109.1 . .
C16 C15 H15A 109.1 . .
C14 C15 H15B 109.1 . .
C16 C15 H15B 109.1 . .
H15A C15 H15B 107.8 . .
C17 C16 C15 111.6(3) . .
C17 C16 H16A 109.3 . .
C15 C16 H16A 109.3 . .
C17 C16 H16B 109.3 . .
C15 C16 H16B 109.3 . .
H16A C16 H16B 108.0 . .
C21 C17 C18 116.3(4) . .
C21 C17 C16 121.4(4) . .
C18 C17 C16 122.2(4) . .
C17 C18 C19 120.4(4) . .
C17 C18 H18 119.8 . .
C19 C18 H18 119.8 . .
N2 C19 C18 123.1(4) . .
N2 C19 H19 118.4 . .
C18 C19 H19 118.4 . .
N2 C20 C21 123.1(4) . .
N2 C20 H20 118.5 . .
C21 C20 H20 118.5 . .
C20 C21 C17 120.7(4) . .
C20 C21 H21 119.7 . .
C17 C21 H21 119.7 . .

loop_
_geom_bond_atom_site_label_1
_geom_bond_atom_site_label_2
_geom_bond_distance
_geom_bond_site_symmetry_2
Zn1 O3 1.981(4) 8_565
Zn1 O1 1.994(3) .
Zn1 N2 2.070(3) 1_455
Zn1 N1 2.075(3) .
Zn1 O4 2.486(7) 8_565
Zn1 C8 2.585(6) 8_565
O1 C1 1.281(5) .
O2 C1 1.223(5) .
O3 C8 1.175(7) .
O4 C8 1.235(9) .
N1 C13 1.329(5) .
N1 C9 1.335(5) .
N2 C20 1.333(5) .
N2 C19 1.336(5) .
C1 C2 1.499(5) .
C2 C7 1.371(6) .
C2 C3 1.383(6) .
C3 C4 1.379(6) .
C3 H3 0.9300 .
C4 C5 1.365(7) .
C4 H4 0.9300 .
C5 C6 1.373(7) .
C5 C8 1.493(7) .
C6 C7 1.394(6) .
C6 H6 0.9300 .
C7 H7 0.9300 .
C9 C10 1.369(6) .
C9 H9 0.9300 .
C10 C11 1.368(6) .
C10 H10 0.9300 .
C11 C12 1.380(5) .
C11 C14 1.502(5) .
C12 C13 1.372(6) .
C12 H12 0.9300 .
C13 H13 0.9300 .
C14 C15 1.513(7) .
C14 H14A 0.9700 .
C14 H14B 0.9700 .
C15 C16 1.535(6) .
C15 H15A 0.9700 .
C15 H15B 0.9700 .
C16 C17 1.506(6) .
C16 H16A 0.9700 .
C16 H16B 0.9700 .
C17 C21 1.370(6) .
C17 C18 1.371(6) .
C18 C19 1.372(6) .
C18 H18 0.9300 .
C19 H19 0.9300 .
C20 C21 1.370(6) .
C20 H20 0.9300 .
C21 H21 0.9300 .
